data_2106283
loop_
_publ_author_name
'Clark, J.R.'
'Christ, C.L.'

_publ_section_title
;
 Unusual hydrogen bonding in some hydrated borate structures
;
_journal_name_full 'Acta Crystallographica B (24,1968-38,1982)'
_journal_page_first 3272
_journal_page_last 3273
_journal_volume 33
_journal_year 1977
_chemical_formula_sum 'B H2.666 K O3.333'
_chemical_name_systematic 'K (B O2) (H2 O)1.333'
_space_group_IT_number 33
_symmetry_space_group_name_Hall 'P 2c -2n'
_symmetry_space_group_name_H-M 'P n a 21'
_cell_angle_alpha 90
_cell_angle_beta 90
_cell_angle_gamma 90
_cell_formula_units_Z 12
_cell_length_a 7.81
_cell_length_b 13.71
_cell_length_c 8.8
_cell_volume 942.261
_citation_journal_id_ASTM ACBCAR
_cod_data_source_file Clark_ACBCAR_1977_711.cif
_cod_data_source_block H2.666B1K1O3.333
_cod_original_cell_volume 942.2609
_cod_original_formula_sum 'H2.666 B1 K1 O3.333'
_cod_database_code 2106283

loop_
_symmetry_equiv_pos_as_xyz
x,y,z
-x,-y,z+1/2
-x+1/2,y+1/2,z+1/2
x+1/2,-y+1/2,z

loop_
_atom_site_label
_atom_site_type_symbol
_atom_site_fract_x
_atom_site_fract_y
_atom_site_fract_z
_atom_site_occupancy
_atom_site_U_iso_or_equiv
O9 O-2 0.332 0.339 0.571 1 0.0
O5 O-2 0.325 0.667 -0.039 1 0.0
K3 K+1 0.964 0.716 0.265 1 0.0
O4 O-2 0.332 0.496 0.033 1 0.0
O1 O-2 0.057 0.412 0.025 1 0.0
B2 B+3 0.246 0.59 0.058 1 0.0
K1 K+1 0.568 0.506 0.252 1 0.0
O8 O-2 -0.189 0.497 -0.044 1 0.0
K2 K+1 0.941 0.292 0.262 1 0.0
B1 B+3 0.242 0.407 0.064 1 0.0
O3 O-2 0.32 0.325 -0.025 1 0.0
O2 O-2 0.266 0.373 0.224 1 0.0
O10 O-2 0.339 0.657 0.559 1 0.0
O6 O-2 0.267 0.625 0.216 1 0.0
O7 O-2 0.063 0.586 0.017 1 0.0
B3 B+3 -0.022 0.499 -0.007 1 0.0
